data_7058616
loop_
_publ_author_name
'Hu, Qichang'
'Ruan, Kaibin'
'Wang, Yuzhu'
'Ding, Kai'
'Xu, Yong'

_publ_section_title
;
 Synthesis and nonlinear optical properties of new gallium thiophosphate
 Rb2Ga2P2S9
;
_journal_issue 31
_journal_name_full 'New Journal of Chemistry'
_journal_page_first 12468
_journal_paper_doi 10.1039/C9NJ02365H
_journal_volume 43
_journal_year 2019
_chemical_formula_moiety Rb2Ga2P2S9
_chemical_formula_sum 'Ga2 P2 Rb2 S9'
_chemical_formula_weight 660.86
_chemical_melting_point ?
_chemical_name_common Rb2Ga2P2S9
_space_group_IT_number 31
_space_group_name_Hall 'P 2ac -2'
_space_group_name_H-M_alt 'P m n 21'
_symmetry_cell_setting orthorhombic
_symmetry_space_group_name_Hall 'P 2ac -2'
_symmetry_space_group_name_H-M 'P m n 21'
_atom_sites_solution_primary direct
_atom_sites_solution_secondary difmap
_audit_creation_method SHELXL-97
_audit_update_record
;
2019-02-14 deposited with the CCDC.    2019-07-16 downloaded from the CCDC.
;
_cell_angle_alpha 90.00
_cell_angle_beta 90.00
_cell_angle_gamma 90.00
_cell_formula_units_Z 2
_cell_length_a 7.067(3)
_cell_length_b 11.938(5)
_cell_length_c 9.694(4)
_cell_measurement_reflns_used 1970
_cell_measurement_temperature 293(2)
_cell_measurement_theta_max 27.4
_cell_measurement_theta_min 3.3
_cell_volume 817.8(6)
_computing_cell_refinement 'CrystalClear (Rigaku Inc., 2008)'
_computing_data_collection 'CrystalClear (Rigaku Inc., 2008)'
_computing_data_reduction 'CrystalClear (Rigaku Inc., 2008)'
_computing_publication_material 'SHELXL-97 (Sheldrick, 1997)'
_computing_structure_refinement 'SHELXL-97 (Sheldrick, 1997)'
_computing_structure_solution 'SHELXS-97 (Sheldrick, 1990)'
_diffrn_ambient_temperature 293(2)
_diffrn_detector_area_resol_mean 28.5714
_diffrn_measured_fraction_theta_full 0.995
_diffrn_measured_fraction_theta_max 0.995
_diffrn_measurement_device_type 'Rigaku Mercury CCD'
_diffrn_measurement_method CCD_Profile_fitting
_diffrn_radiation_monochromator graphite
_diffrn_radiation_source 'fine-focus sealed tube'
_diffrn_radiation_type MoK\a
_diffrn_radiation_wavelength 0.71073
_diffrn_reflns_av_R_equivalents 0.0343
_diffrn_reflns_av_sigmaI/netI 0.0366
_diffrn_reflns_limit_h_max 8
_diffrn_reflns_limit_h_min -8
_diffrn_reflns_limit_k_max 14
_diffrn_reflns_limit_k_min -14
_diffrn_reflns_limit_l_max 11
_diffrn_reflns_limit_l_min -10
_diffrn_reflns_number 6060
_diffrn_reflns_theta_full 25.50
_diffrn_reflns_theta_max 25.50
_diffrn_reflns_theta_min 3.35
_exptl_absorpt_coefficient_mu 10.517
_exptl_absorpt_correction_T_max 1.000
_exptl_absorpt_correction_T_min 0.761
_exptl_absorpt_correction_type multi-scan
_exptl_crystal_colour Colorless
_exptl_crystal_density_diffrn 2.684
_exptl_crystal_density_meas ?
_exptl_crystal_density_method 'not measured'
_exptl_crystal_description Needle-like
_exptl_crystal_F_000 620
_exptl_crystal_size_max 0.112
_exptl_crystal_size_mid 0.085
_exptl_crystal_size_min 0.077
_refine_diff_density_max 0.358
_refine_diff_density_min -0.437
_refine_diff_density_rms 0.094
_refine_ls_abs_structure_details 'Flack H D (1983), Acta Cryst. A39, 876-881'
_refine_ls_abs_structure_Flack 0.006(7)
_refine_ls_extinction_method none
_refine_ls_goodness_of_fit_ref 0.996
_refine_ls_matrix_type full
_refine_ls_number_parameters 83
_refine_ls_number_reflns 1588
_refine_ls_number_restraints 1
_refine_ls_restrained_S_all 0.995
_refine_ls_R_factor_all 0.0353
_refine_ls_R_factor_gt 0.0232
_refine_ls_shift/su_max 0.003
_refine_ls_shift/su_mean 0.000
_refine_ls_structure_factor_coef Fsqd
_refine_ls_weighting_details 'calc w=1/[\s^2^(Fo^2^)+(0.0055P)^2^+0.0000P] where P=(Fo^2^+2Fc^2^)/3'
_refine_ls_weighting_scheme calc
_refine_ls_wR_factor_gt 0.0282
_refine_ls_wR_factor_ref 0.0298
_reflns_number_gt 1369
_reflns_number_total 1588
_reflns_threshold_expression >2sigma(I)
_cod_data_source_file c9nj02365h2.cif
_cod_data_source_block Rb2Ga2P2S9
_cod_depositor_comments
;
The following automatic conversions were performed:

'_chemical_melting_point' value 'not measured' was changed to '?' -
the value is undefined or not given.

'_symmetry_cell_setting' value 'Orthorhombic' changed to
'orthorhombic' according to
/home/data/users/saulius/crontab/automatic-downloads/rss-feeds/RSC/lib/dictionaries/cif_core.dic
dictionary named 'cif_core.dic' version 2.4.2 from 2011-04-26.

'_exptl_absorpt_correction_type' value 'Multi-scan' changed to
'multi-scan' according to
/home/data/users/saulius/crontab/automatic-downloads/rss-feeds/RSC/lib/dictionaries/cif_core.dic
dictionary named 'cif_core.dic' version 2.4.2 from 2011-04-26.

'_exptl_crystal_density_meas' value 'not measured' was changed to '?'
- the value is perceived as not measured.

Automatic conversion script
Id: cif_fix_values 4973 2017-02-22 13:04:09Z antanas 

 Adding full bibliography for 7058616.cif.
;
_cod_original_sg_symbol_H-M Pmn2(1)
_cod_database_code 7058616

loop_
_symmetry_equiv_pos_as_xyz
'x, y, z'
'-x+1/2, -y, z+1/2'
'x+1/2, -y, z+1/2'
'-x, y, z'

loop_
_atom_site_label
_atom_site_type_symbol
_atom_site_fract_x
_atom_site_fract_y
_atom_site_fract_z
_atom_site_U_iso_or_equiv
_atom_site_adp_type
_atom_site_occupancy
_atom_site_symmetry_multiplicity
_atom_site_calc_flag
_atom_site_refinement_flags
Rb1 Rb 0.0000 0.09781(7) 0.69321(7) 0.0330(2) Uani 1 2 d S
Rb2 Rb 0.0000 0.61384(6) 0.34840(6) 0.0381(2) Uani 1 2 d S
Ga1 Ga 0.24207(6) 0.29651(4) 0.38975(6) 0.01794(10) Uani 1 1 d .
P1 P 0.0000 0.31041(13) 0.07498(16) 0.0205(4) Uani 1 2 d S
P2 P 0.0000 0.05766(14) 0.26997(16) 0.0202(4) Uani 1 2 d S
S1 S 0.24124(16) 0.10174(8) 0.37481(14) 0.0235(2) Uani 1 1 d .
S2 S 0.0000 0.13196(14) 0.07175(16) 0.0277(4) Uani 1 2 d S
S3 S 0.0000 0.35839(14) 0.51614(16) 0.0199(4) Uani 1 2 d S
S4 S 0.0000 0.64930(15) -0.00001(17) 0.0208(4) Uani 1 2 d S
S5 S 0.24135(17) 0.36919(9) 0.16783(11) 0.0246(2) Uani 1 1 d .
S6 S 0.0000 0.34432(13) 0.87654(18) 0.0302(4) Uani 1 2 d S
S7 S 0.0000 0.89704(15) 0.2259(2) 0.0312(4) Uani 1 2 d S

loop_
_atom_site_aniso_label
_atom_site_aniso_U_11
_atom_site_aniso_U_22
_atom_site_aniso_U_33
_atom_site_aniso_U_23
_atom_site_aniso_U_13
_atom_site_aniso_U_12
Rb1 0.0326(4) 0.0371(5) 0.0293(4) 0.0075(3) 0.000 0.000
Rb2 0.0451(4) 0.0387(4) 0.0306(5) 0.0063(3) 0.000 0.000
Ga1 0.01364(18) 0.0218(2) 0.0184(2) -0.0010(2) -0.0008(2) -0.0002(2)
P1 0.0210(9) 0.0261(10) 0.0144(8) 0.0010(7) 0.000 0.000
P2 0.0197(9) 0.0181(10) 0.0228(9) -0.0029(7) 0.000 0.000
S1 0.0185(5) 0.0221(6) 0.0299(6) -0.0017(6) -0.0037(7) 0.0023(6)
S2 0.0397(11) 0.0240(10) 0.0196(9) -0.0036(8) 0.000 0.000
S3 0.0134(8) 0.0278(10) 0.0185(8) -0.0037(7) 0.000 0.000
S4 0.0121(8) 0.0302(10) 0.0201(9) 0.0065(7) 0.000 0.000
S5 0.0209(5) 0.0338(6) 0.0191(6) 0.0034(5) -0.0003(6) -0.0051(6)
S6 0.0379(9) 0.0359(10) 0.0167(9) 0.0029(9) 0.000 0.000
S7 0.0315(9) 0.0165(9) 0.0455(13) -0.0034(9) 0.000 0.000

loop_
_atom_type_symbol
_atom_type_description
_atom_type_scat_dispersion_real
_atom_type_scat_dispersion_imag
_atom_type_scat_source
P P 0.1023 0.0942 'International Tables Vol C Tables 4.2.6.8 and 6.1.1.4'
S S 0.1246 0.1234 'International Tables Vol C Tables 4.2.6.8 and 6.1.1.4'
Ga Ga 0.2307 1.6083 'International Tables Vol C Tables 4.2.6.8 and 6.1.1.4'
Rb Rb -0.9393 2.9676 'International Tables Vol C Tables 4.2.6.8 and 6.1.1.4'

loop_
_geom_angle_atom_site_label_1
_geom_angle_atom_site_label_2
_geom_angle_atom_site_label_3
_geom_angle
_geom_angle_site_symmetry_1
_geom_angle_site_symmetry_3
S6 Rb1 S1 108.93(4) . 3_455
S6 Rb1 S1 108.93(4) . 2
S1 Rb1 S1 63.38(5) 3_455 2
S6 Rb1 S1 116.17(4) . 4
S1 Rb1 S1 101.41(3) 3_455 4
S1 Rb1 S1 134.89(3) 2 4
S6 Rb1 S1 116.17(4) . .
S1 Rb1 S1 134.89(3) 3_455 .
S1 Rb1 S1 101.41(3) 2 .
S1 Rb1 S1 57.82(5) 4 .
S6 Rb1 S7 86.50(3) . 2_565
S1 Rb1 S7 119.33(5) 3_455 2_565
S1 Rb1 S7 56.19(4) 2 2_565
S1 Rb1 S7 124.02(4) 4 2_565
S1 Rb1 S7 66.21(4) . 2_565
S6 Rb1 S7 86.50(3) . 2_465
S1 Rb1 S7 56.19(4) 3_455 2_465
S1 Rb1 S7 119.33(5) 2 2_465
S1 Rb1 S7 66.21(4) 4 2_465
S1 Rb1 S7 124.02(4) . 2_465
S7 Rb1 S7 169.55(7) 2_565 2_465
S6 Rb1 S3 60.02(5) . .
S1 Rb1 S3 147.51(2) 3_455 .
S1 Rb1 S3 147.51(2) 2 .
S1 Rb1 S3 64.25(3) 4 .
S1 Rb1 S3 64.25(3) . .
S7 Rb1 S3 91.61(4) 2_565 .
S7 Rb1 S3 91.61(4) 2_465 .
S6 Rb1 S2 52.53(4) . 1_556
S1 Rb1 S2 64.72(4) 3_455 1_556
S1 Rb1 S2 64.72(4) 2 1_556
S1 Rb1 S2 150.28(3) 4 1_556
S1 Rb1 S2 150.28(3) . 1_556
S7 Rb1 S2 84.79(3) 2_565 1_556
S7 Rb1 S2 84.79(3) 2_465 1_556
S3 Rb1 S2 112.55(4) . 1_556
S6 Rb1 P2 107.25(3) . 2_455
S1 Rb1 P2 30.38(3) 3_455 2_455
S1 Rb1 P2 92.96(4) 2 2_455
S1 Rb1 P2 75.27(4) 4 2_455
S1 Rb1 P2 125.96(4) . 2_455
S7 Rb1 P2 149.12(5) 2_565 2_455
S7 Rb1 P2 28.94(4) 2_465 2_455
S3 Rb1 P2 119.26(3) . 2_455
S2 Rb1 P2 82.43(3) 1_556 2_455
S6 Rb1 P2 107.25(3) . 2
S1 Rb1 P2 92.96(4) 3_455 2
S1 Rb1 P2 30.38(3) 2 2
S1 Rb1 P2 125.96(4) 4 2
S1 Rb1 P2 75.27(4) . 2
S7 Rb1 P2 28.94(4) 2_565 2
S7 Rb1 P2 149.12(5) 2_465 2
S3 Rb1 P2 119.26(3) . 2
S2 Rb1 P2 82.43(3) 1_556 2
P2 Rb1 P2 120.99(5) 2_455 2
S6 Rb1 Ga1 82.94(4) . 4
S1 Rb1 Ga1 122.23(3) 3_455 4
S1 Rb1 Ga1 165.15(3) 2 4
S1 Rb1 Ga1 34.14(2) 4 4
S1 Rb1 Ga1 64.60(3) . 4
S7 Rb1 Ga1 117.66(4) 2_565 4
S7 Rb1 Ga1 69.07(4) 2_465 4
S3 Rb1 Ga1 32.51(2) . 4
S2 Rb1 Ga1 129.92(3) 1_556 4
P2 Rb1 Ga1 91.86(3) 2_455 4
P2 Rb1 Ga1 138.62(3) 2 4
S4 Rb2 S3 125.21(5) . .
S4 Rb2 S6 93.34(3) . 2_564
S3 Rb2 S6 95.01(3) . 2_564
S4 Rb2 S6 93.34(3) . 2_464
S3 Rb2 S6 95.01(3) . 2_464
S6 Rb2 S6 161.70(5) 2_564 2_464
S4 Rb2 S7 63.51(4) . .
S3 Rb2 S7 171.28(4) . .
S6 Rb2 S7 83.89(3) 2_564 .
S6 Rb2 S7 83.89(3) 2_464 .
S4 Rb2 S5 147.79(3) . 2_565
S3 Rb2 S5 69.21(3) . 2_565
S6 Rb2 S5 54.94(4) 2_564 2_565
S6 Rb2 S5 115.32(4) 2_464 2_565
S7 Rb2 S5 103.40(4) . 2_565
S4 Rb2 S5 147.79(3) . 3_465
S3 Rb2 S5 69.21(3) . 3_465
S6 Rb2 S5 115.32(4) 2_564 3_465
S6 Rb2 S5 54.94(4) 2_464 3_465
S7 Rb2 S5 103.40(4) . 3_465
S5 Rb2 S5 61.00(5) 2_565 3_465
S4 Rb2 S5 68.86(4) . 4
S3 Rb2 S5 62.58(4) . 4
S6 Rb2 S5 125.75(3) 2_564 4
S6 Rb2 S5 72.54(4) 2_464 4
S7 Rb2 S5 124.84(4) . 4
S5 Rb2 S5 131.73(3) 2_565 4
S5 Rb2 S5 102.18(3) 3_465 4
S4 Rb2 S5 68.86(4) . .
S3 Rb2 S5 62.58(4) . .
S6 Rb2 S5 72.54(3) 2_564 .
S6 Rb2 S5 125.75(3) 2_464 .
S7 Rb2 S5 124.84(4) . .
S5 Rb2 S5 102.18(3) 2_565 .
S5 Rb2 S5 131.73(3) 3_465 .
S5 Rb2 S5 53.21(4) 4 .
S4 Rb2 Ga1 102.01(3) . 4
S3 Rb2 Ga1 32.26(2) . 4
S6 Rb2 Ga1 121.58(3) 2_564 4
S6 Rb2 Ga1 73.43(3) 2_464 4
S7 Rb2 Ga1 152.59(2) . 4
S5 Rb2 Ga1 100.16(3) 2_565 4
S5 Rb2 Ga1 76.15(2) 3_465 4
S5 Rb2 Ga1 33.38(2) 4 4
S5 Rb2 Ga1 62.09(3) . 4
S4 Rb2 Ga1 102.01(3) . .
S3 Rb2 Ga1 32.26(2) . .
S6 Rb2 Ga1 73.43(3) 2_564 .
S6 Rb2 Ga1 121.58(3) 2_464 .
S7 Rb2 Ga1 152.59(2) . .
S5 Rb2 Ga1 76.15(2) 2_565 .
S5 Rb2 Ga1 100.16(3) 3_465 .
S5 Rb2 Ga1 62.09(3) 4 .
S5 Rb2 Ga1 33.38(2) . .
Ga1 Rb2 Ga1 48.37(3) 4 .
S4 Rb2 Rb1 68.13(3) . 2_564
S3 Rb2 Rb1 136.569(18) . 2_564
S6 Rb2 Rb1 41.64(3) 2_564 2_564
S6 Rb2 Rb1 127.27(4) 2_464 2_564
S7 Rb2 Rb1 43.414(18) . 2_564
S5 Rb2 Rb1 82.27(3) 2_565 2_564
S5 Rb2 Rb1 124.12(3) 3_465 2_564
S5 Rb2 Rb1 133.21(3) 4 2_564
S5 Rb2 Rb1 94.07(3) . 2_564
Ga1 Rb2 Rb1 156.088(16) 4 2_564
Ga1 Rb2 Rb1 110.66(3) . 2_564
S4 Ga1 S3 105.67(6) 2_565 .
S4 Ga1 S5 109.93(6) 2_565 .
S3 Ga1 S5 112.58(6) . .
S4 Ga1 S1 108.93(6) 2_565 .
S3 Ga1 S1 111.27(5) . .
S5 Ga1 S1 108.40(5) . .
S4 Ga1 Rb1 99.48(5) 2_565 .
S3 Ga1 Rb1 58.90(5) . .
S5 Ga1 Rb1 150.54(4) . .
S1 Ga1 Rb1 58.15(4) . .
S4 Ga1 Rb2 96.82(5) 2_565 .
S3 Ga1 Rb2 55.81(5) . .
S5 Ga1 Rb2 64.58(3) . .
S1 Ga1 Rb2 153.95(4) . .
Rb1 Ga1 Rb2 114.70(3) . .
S6 P1 S5 111.03(6) 1_554 .
S6 P1 S5 111.03(6) 1_554 4
S5 P1 S5 112.42(10) . 4
S6 P1 S2 101.04(10) 1_554 .
S5 P1 S2 110.38(6) . .
S5 P1 S2 110.38(6) 4 .
S7 P2 S1 110.96(6) 1_545 .
S7 P2 S1 110.96(6) 1_545 4
S1 P2 S1 112.25(10) . 4
S7 P2 S2 102.23(10) 1_545 .
S1 P2 S2 110.00(7) . .
S1 P2 S2 110.00(7) 4 .
S7 P2 Rb1 60.92(3) 1_545 2_454
S1 P2 Rb1 158.50(8) . 2_454
S1 P2 Rb1 59.02(4) 4 2_454
S2 P2 Rb1 91.44(4) . 2_454
S7 P2 Rb1 60.92(3) 1_545 2_554
S1 P2 Rb1 59.02(4) . 2_554
S1 P2 Rb1 158.50(8) 4 2_554
S2 P2 Rb1 91.44(4) . 2_554
Rb1 P2 Rb1 120.99(5) 2_454 2_554
P2 S1 Ga1 106.77(7) . .
P2 S1 Rb1 90.60(6) . 2_554
Ga1 S1 Rb1 135.49(5) . 2_554
P2 S1 Rb1 91.63(6) . .
Ga1 S1 Rb1 87.71(4) . .
Rb1 S1 Rb1 133.43(4) 2_554 .
P2 S2 P1 113.94(9) . .
P2 S2 Rb1 148.88(8) . 1_554
P1 S2 Rb1 97.18(7) . 1_554
Ga1 S3 Ga1 100.19(7) 4 .
Ga1 S3 Rb2 91.94(5) 4 .
Ga1 S3 Rb2 91.94(5) . .
Ga1 S3 Rb1 88.59(5) 4 .
Ga1 S3 Rb1 88.59(5) . .
Rb2 S3 Rb1 179.18(5) . .
Ga1 S4 Ga1 111.15(8) 3_464 2_564
Ga1 S4 Rb2 121.08(4) 3_464 .
Ga1 S4 Rb2 121.08(4) 2_564 .
P1 S5 Ga1 106.30(7) . .
P1 S5 Rb2 93.66(6) . 2_564
Ga1 S5 Rb2 144.82(5) . 2_564
P1 S5 Rb2 95.25(6) . .
Ga1 S5 Rb2 82.04(4) . .
Rb2 S5 Rb2 125.40(3) 2_564 .
P1 S6 Rb1 109.24(8) 1_556 .
P1 S6 Rb2 95.93(3) 1_556 2_565
Rb1 S6 Rb2 94.59(3) . 2_565
P1 S6 Rb2 95.93(3) 1_556 2_465
Rb1 S6 Rb2 94.59(3) . 2_465
Rb2 S6 Rb2 161.70(5) 2_565 2_465
P2 S7 Rb1 90.14(4) 1_565 2_464
P2 S7 Rb1 90.14(4) 1_565 2_564
Rb1 S7 Rb1 169.55(7) 2_464 2_564
P2 S7 Rb2 148.10(10) 1_565 .
Rb1 S7 Rb2 92.63(3) 2_464 .
Rb1 S7 Rb2 92.63(3) 2_564 .

loop_
_geom_bond_atom_site_label_1
_geom_bond_atom_site_label_2
_geom_bond_distance
_geom_bond_site_symmetry_2
Rb1 S6 3.438(2) .
Rb1 S1 3.4811(16) 3_455
Rb1 S1 3.4811(16) 2
Rb1 S1 3.5264(19) 4
Rb1 S1 3.5264(19) .
Rb1 S7 3.5482(15) 2_565
Rb1 S7 3.5482(15) 2_465
Rb1 S3 3.553(2) .
Rb1 S2 3.692(2) 1_556
Rb1 P2 4.0601(16) 2_455
Rb1 P2 4.0601(16) 2
Rb1 Ga1 4.1481(14) 4
Rb2 S4 3.404(2) .
Rb2 S3 3.456(2) .
Rb2 S6 3.5790(15) 2_564
Rb2 S6 3.5790(15) 2_464
Rb2 S7 3.583(2) .
Rb2 S5 3.6015(17) 2_565
Rb2 S5 3.6015(17) 3_465
Rb2 S5 3.8083(17) 4
Rb2 S5 3.8083(17) .
Rb2 Ga1 4.1760(17) 4
Rb2 Ga1 4.1760(17) .
Rb2 Rb1 5.1574(16) 2_564
Ga1 S4 2.2098(13) 2_565
Ga1 S3 2.2301(13) .
Ga1 S5 2.3197(15) .
Ga1 S1 2.3297(14) .
P1 S6 1.966(2) 1_554
P1 S5 2.0523(16) .
P1 S5 2.0523(16) 4
P1 S2 2.131(3) .
P2 S7 1.964(3) 1_545
P2 S1 2.0534(16) .
P2 S1 2.0534(16) 4
P2 S2 2.116(2) .
P2 Rb1 4.0601(16) 2_454
P2 Rb1 4.0601(16) 2_554
S1 Rb1 3.4811(16) 2_554
S2 Rb1 3.692(2) 1_554
S3 Ga1 2.2301(13) 4
S4 Ga1 2.2098(13) 3_464
S4 Ga1 2.2098(13) 2_564
S5 Rb2 3.6015(17) 2_564
S6 P1 1.966(2) 1_556
S6 Rb2 3.5790(15) 2_565
S6 Rb2 3.5790(15) 2_465
S7 P2 1.964(3) 1_565
S7 Rb1 3.5482(15) 2_464
S7 Rb1 3.5482(15) 2_564
